data_4345078
loop_
_publ_author_name
'Lerayer, Emmanuel'
'Renaut, Patrice'
'Brand\`es, St\'ephane'
'Cattey, H\'el\`ene'
'Fleurat-Lessard, Paul'
'Bouhadir, Ghenwa'
'Bourissou, Didier'
'Hierso, Jean-Cyrille'

_publ_section_title
;
 Planar-Chiral 1,1'-Diboryl Metallocenes: Diastereoselective Synthesis
 from Boryl Cyclopentadienides and Spin Density Analysis of a
 Diborylcobaltocene.
;
_journal_issue 4
_journal_name_full 'Inorganic chemistry'
_journal_page_first 1966
_journal_page_last 1973
_journal_paper_doi 10.1021/acs.inorgchem.6b02510
_journal_volume 56
_journal_year 2017
_chemical_formula_moiety 'C54 H68 B2 Fe, 0.5 (C6 H14)'
_chemical_formula_sum 'C57 H75 B2 Fe'
_chemical_formula_weight 837.64
_space_group_crystal_system triclinic
_space_group_IT_number 2
_space_group_name_Hall '-P 1'
_space_group_name_H-M_alt 'P -1'
_symmetry_space_group_name_Hall '-P 1'
_symmetry_space_group_name_H-M 'P -1'
_atom_sites_solution_hydrogens geom
_audit_update_record
;
2016-04-13 # Formatted by publCIF

;
_cell_angle_alpha 88.893(1)
_cell_angle_beta 87.091(1)
_cell_angle_gamma 77.896(1)
_cell_formula_units_Z 2
_cell_length_a 10.0641(2)
_cell_length_b 13.7226(3)
_cell_length_c 18.0150(4)
_cell_measurement_reflns_used 22847
_cell_measurement_temperature 115
_cell_measurement_theta_max 27.485
_cell_measurement_theta_min 0.998
_cell_volume 2429.43(9)
_computing_cell_refinement 'SAINT (Bruker, V8.34A,2013)'
_computing_data_collection 'APEX2 (Bruker, 2013)'
_computing_data_reduction 'SAINT (Bruker, V8.34A,2013)'
_computing_molecular_graphics 'Olex2 (Dolomanov et al., 2009)'
_computing_publication_material 'Olex2 (Dolomanov et al., 2009)'
_computing_structure_refinement 'ShelXL (Sheldrick, 2008)'
_computing_structure_solution 'ShelXS (Sheldrick, 2008)'
_diffrn_ambient_temperature 115
_diffrn_detector 'CCD Plate'
_diffrn_detector_area_resol_mean '512 x 512'
_diffrn_detector_type APEX2
_diffrn_measured_fraction_theta_full 0.994
_diffrn_measured_fraction_theta_max 0.991
_diffrn_measurement_device '\k-geometry diffractometer'
_diffrn_measurement_device_type 'Bruker Kappa Apex II'
_diffrn_measurement_method '\f and \w scans'
_diffrn_radiation_collimation '0.6 mm'
_diffrn_radiation_monochromator graphite
_diffrn_radiation_probe x-ray
_diffrn_radiation_type MoK\a
_diffrn_radiation_wavelength 0.71073
_diffrn_reflns_av_R_equivalents 0.0273
_diffrn_reflns_av_unetI/netI 0.0287
_diffrn_reflns_Laue_measured_fraction_full 0.994
_diffrn_reflns_Laue_measured_fraction_max 0.991
_diffrn_reflns_limit_h_max 13
_diffrn_reflns_limit_h_min -13
_diffrn_reflns_limit_k_max 17
_diffrn_reflns_limit_k_min -17
_diffrn_reflns_limit_l_max 23
_diffrn_reflns_limit_l_min -23
_diffrn_reflns_number 36565
_diffrn_reflns_point_group_measured_fraction_full 0.994
_diffrn_reflns_point_group_measured_fraction_max 0.991
_diffrn_reflns_theta_full 25.242
_diffrn_reflns_theta_max 27.495
_diffrn_reflns_theta_min 3.397
_diffrn_source 'X-ray tube'
_diffrn_source_target Mo
_diffrn_source_type 'Siemens KFF Mo 2K-180'
_exptl_absorpt_coefficient_mu 0.346
_exptl_absorpt_correction_T_max 0.9434
_exptl_absorpt_correction_T_min 0.8907
_exptl_absorpt_correction_type multi-scan
_exptl_absorpt_process_details
;
SADABS-2012/1 (Bruker,2012) was used for absorption correction.
;
_exptl_crystal_colour 'light red'
_exptl_crystal_colour_modifier light
_exptl_crystal_colour_primary red
_exptl_crystal_density_diffrn 1.145
_exptl_crystal_density_method 'not measured'
_exptl_crystal_description prism
_exptl_crystal_F_000 906
_exptl_crystal_size_max 0.3
_exptl_crystal_size_mid 0.25
_exptl_crystal_size_min 0.1
_refine_diff_density_max 0.810
_refine_diff_density_min -0.461
_refine_diff_density_rms 0.055
_refine_ls_extinction_method none
_refine_ls_goodness_of_fit_ref 1.059
_refine_ls_hydrogen_treatment constr
_refine_ls_matrix_type full
_refine_ls_number_parameters 553
_refine_ls_number_reflns 11056
_refine_ls_number_restraints 0
_refine_ls_restrained_S_all 1.059
_refine_ls_R_factor_all 0.0565
_refine_ls_R_factor_gt 0.0456
_refine_ls_shift/su_max 0.001
_refine_ls_shift/su_mean 0.000
_refine_ls_structure_factor_coef Fsqd
_refine_ls_weighting_details 'w=1/[\s^2^(Fo^2^)+(0.0436P)^2^+2.3323P] where P=(Fo^2^+2Fc^2^)/3'
_refine_ls_weighting_scheme calc
_refine_ls_wR_factor_gt 0.1078
_refine_ls_wR_factor_ref 0.1159
_reflns_Friedel_coverage 0.000
_reflns_number_gt 9576
_reflns_number_total 11056
_reflns_threshold_expression 'I > 2\s(I)'
_cod_data_source_file ic6b02510_si_001.cif
_cod_data_source_block compound_6a
_cod_depositor_comments 'Adding full bibliography for 4345078--4345079.cif.'
_cod_database_code 4345078
_shelx_space_group_comment
;
The symmetry employed for this shelxl refinement is uniquely defined
by the following loop, which should always be used as a source of
symmetry information in preference to the above space-group names.
They are only intended as comments.
;
_olex2_refinement_description
;
1. Fixed Uiso
 At 1.2 times of:
  All C(H) groups, All C(H,H) groups
 At 1.5 times of:
  All C(H,H,H) groups
2.a Secondary CH2 refined with riding coordinates:
 C55(H55A,H55B), C56(H56A,H56B)
2.b Me refined with riding coordinates:
 C57(H57A,H57B,H57C), C30(H30A,H30B,H30C), C31(H31A,H31B,H31C), C32(H32A,H32B,
 H32C), C52(H52A,H52B,H52C), C53(H53A,H53B,H53C), C54(H54A,H54B,H54C)
2.c Aromatic/amide H refined with riding coordinates:
 C2(H2), C3(H3), C5(H5), C7(H7), C9(H9), C10(H10), C13(H13), C15(H15),
 C22(H22), C24(H24), C35(H35), C37(H37), C44(H44), C46(H46)
2.d Idealised Me refined as rotating group:
 C17(H17A,H17B,H17C), C18(H18A,H18B,H18C), C19(H19A,H19B,H19C), C26(H26A,H26B,
 H26C), C27(H27A,H27B,H27C), C28(H28A,H28B,H28C), C39(H39A,H39B,H39C), C40(H40A,
 H40B,H40C), C41(H41A,H41B,H41C), C48(H48A,H48B,H48C), C49(H49A,H49B,H49C),
 C50(H50A,H50B,H50C)
;
_shelx_shelxl_version_number 2014/7
_olex2_diffrn_ambient_temperature_device 'Oxford Cryosystems'
_olex2_exptl_crystal_mounting_method 'The crystal was mounted on a mylar loop with grease'
_olex2_submission_special_instructions 'No special instructions were received'

loop_
_space_group_symop_operation_xyz
'x, y, z'
'-x, -y, -z'

loop_
_atom_site_label
_atom_site_type_symbol
_atom_site_fract_x
_atom_site_fract_y
_atom_site_fract_z
_atom_site_U_iso_or_equiv
_atom_site_adp_type
_atom_site_occupancy
_atom_site_site_symmetry_order
_atom_site_calc_flag
_atom_site_refinement_flags_posn
C55 C 0.9970(3) 0.5366(2) 0.03094(19) 0.0663(9) Uani 1 1 d .
H55A H 0.9536 0.5115 0.0758 0.080 Uiso 1 1 calc R
H55B H 1.0910 0.5397 0.0426 0.080 Uiso 1 1 calc R
C56 C 0.9205(4) 0.6400(3) 0.0140(2) 0.0778(10) Uani 1 1 d .
H56A H 0.9609 0.6642 -0.0322 0.093 Uiso 1 1 calc R
H56B H 0.8250 0.6378 0.0050 0.093 Uiso 1 1 calc R
C57 C 0.9220(5) 0.7111(3) 0.0741(2) 0.0906(12) Uani 1 1 d .
H57A H 0.8707 0.7770 0.0599 0.136 Uiso 1 1 calc R
H57B H 0.8802 0.6885 0.1198 0.136 Uiso 1 1 calc R
H57C H 1.0162 0.7149 0.0825 0.136 Uiso 1 1 calc R
C1 C 0.35193(17) 0.94536(13) 0.29145(9) 0.0187(3) Uani 1 1 d .
C2 C 0.45475(17) 0.85462(13) 0.28957(10) 0.0198(3) Uani 1 1 d .
H2 H 0.5259 0.8379 0.2524 0.024 Uiso 1 1 calc R
C3 C 0.43309(18) 0.79446(13) 0.35181(10) 0.0216(4) Uani 1 1 d .
H3 H 0.4870 0.7308 0.3628 0.026 Uiso 1 1 calc R
C4 C 0.31744(18) 0.84460(13) 0.39546(10) 0.0217(4) Uani 1 1 d .
C5 C 0.26534(18) 0.93514(13) 0.35685(9) 0.0198(3) Uani 1 1 d .
H5 H 0.1854 0.9821 0.3718 0.024 Uiso 1 1 calc R
C6 C 0.23366(17) 0.68406(13) 0.24841(10) 0.0195(3) Uani 1 1 d .
C7 C 0.11920(17) 0.73629(13) 0.29455(10) 0.0199(3) Uani 1 1 d .
H7 H 0.0878 0.7118 0.3404 0.024 Uiso 1 1 calc R
C8 C 0.06064(17) 0.82956(13) 0.26118(10) 0.0207(3) Uani 1 1 d .
C9 C 0.14373(18) 0.83871(13) 0.19577(10) 0.0210(3) Uani 1 1 d .
H9 H 0.1314 0.8944 0.1628 0.025 Uiso 1 1 calc R
C10 C 0.24726(18) 0.75160(13) 0.18781(10) 0.0202(3) Uani 1 1 d .
H10 H 0.3152 0.7396 0.1485 0.024 Uiso 1 1 calc R
C11 C 0.21642(17) 1.12736(13) 0.25013(10) 0.0197(3) Uani 1 1 d .
C12 C 0.13656(18) 1.15828(13) 0.18794(11) 0.0217(4) Uani 1 1 d .
C13 C 0.01220(19) 1.22537(14) 0.19687(12) 0.0261(4) Uani 1 1 d .
H13 H -0.0404 1.2445 0.1547 0.031 Uiso 1 1 calc R
C14 C -0.03728(19) 1.26528(14) 0.26579(13) 0.0296(4) Uani 1 1 d .
C15 C 0.04525(19) 1.24007(14) 0.32546(12) 0.0288(4) Uani 1 1 d .
H15 H 0.0155 1.2693 0.3724 0.035 Uiso 1 1 calc R
C16 C 0.17056(19) 1.17321(14) 0.31896(11) 0.0241(4) Uani 1 1 d .
C17 C 0.1819(2) 1.11886(15) 0.11117(11) 0.0267(4) Uani 1 1 d .
H17A H 0.1134 1.1484 0.0759 0.040 Uiso 1 1 calc GR
H17B H 0.1926 1.0462 0.1115 0.040 Uiso 1 1 calc GR
H17C H 0.2690 1.1364 0.0963 0.040 Uiso 1 1 calc GR
C18 C -0.1764(2) 1.33189(17) 0.27595(16) 0.0434(6) Uani 1 1 d .
H18A H -0.2004 1.3683 0.2295 0.065 Uiso 1 1 calc GR
H18B H -0.1757 1.3795 0.3157 0.065 Uiso 1 1 calc GR
H18C H -0.2435 1.2912 0.2892 0.065 Uiso 1 1 calc GR
C19 C 0.2562(2) 1.15953(16) 0.38679(11) 0.0300(4) Uani 1 1 d .
H19A H 0.2895 1.2205 0.3950 0.045 Uiso 1 1 calc GR
H19B H 0.3338 1.1036 0.3788 0.045 Uiso 1 1 calc GR
H19C H 0.2008 1.1457 0.4304 0.045 Uiso 1 1 calc GR
C20 C 0.47079(17) 1.04858(13) 0.18505(10) 0.0188(3) Uani 1 1 d .
C21 C 0.54058(18) 1.12693(13) 0.19551(10) 0.0214(3) Uani 1 1 d .
C22 C 0.65287(18) 1.13574(14) 0.14947(11) 0.0241(4) Uani 1 1 d .
H22 H 0.6982 1.1884 0.1579 0.029 Uiso 1 1 calc R
C23 C 0.70090(18) 1.07025(15) 0.09177(11) 0.0247(4) Uani 1 1 d .
C24 C 0.63116(18) 0.99489(14) 0.08011(10) 0.0226(4) Uani 1 1 d .
H24 H 0.6608 0.9501 0.0402 0.027 Uiso 1 1 calc R
C25 C 0.51892(17) 0.98312(13) 0.12539(10) 0.0202(3) Uani 1 1 d .
C26 C 0.5014(2) 1.20004(15) 0.25862(11) 0.0286(4) Uani 1 1 d .
H26A H 0.5280 1.1664 0.3057 0.043 Uiso 1 1 calc GR
H26B H 0.4028 1.2256 0.2605 0.043 Uiso 1 1 calc GR
H26C H 0.5481 1.2556 0.2506 0.043 Uiso 1 1 calc GR
C27 C 0.8257(2) 1.07914(18) 0.04417(12) 0.0342(5) Uani 1 1 d .
H27A H 0.8852 1.0131 0.0382 0.051 Uiso 1 1 calc GR
H27B H 0.8746 1.1237 0.0681 0.051 Uiso 1 1 calc GR
H27C H 0.7982 1.1064 -0.0047 0.051 Uiso 1 1 calc GR
C28 C 0.45174(19) 0.89897(14) 0.10593(10) 0.0240(4) Uani 1 1 d .
H28A H 0.4219 0.9081 0.0549 0.036 Uiso 1 1 calc GR
H28B H 0.3729 0.8989 0.1401 0.036 Uiso 1 1 calc GR
H28C H 0.5169 0.8353 0.1102 0.036 Uiso 1 1 calc GR
C29 C 0.2793(2) 0.81431(15) 0.47422(10) 0.0297(4) Uani 1 1 d .
C30 C 0.1422(3) 0.8750(2) 0.50301(14) 0.0599(8) Uani 1 1 d .
H30A H 0.1218 0.8531 0.5536 0.090 Uiso 1 1 calc R
H30B H 0.1457 0.9459 0.5033 0.090 Uiso 1 1 calc R
H30C H 0.0709 0.8651 0.4706 0.090 Uiso 1 1 calc R
C31 C 0.2751(3) 0.70346(17) 0.47948(12) 0.0388(5) Uani 1 1 d .
H31A H 0.2504 0.6866 0.5307 0.058 Uiso 1 1 calc R
H31B H 0.2075 0.6894 0.4463 0.058 Uiso 1 1 calc R
H31C H 0.3649 0.6635 0.4648 0.058 Uiso 1 1 calc R
C32 C 0.3911(3) 0.8341(2) 0.52306(13) 0.0509(7) Uani 1 1 d .
H32A H 0.3714 0.8157 0.5747 0.076 Uiso 1 1 calc R
H32B H 0.4792 0.7941 0.5054 0.076 Uiso 1 1 calc R
H32C H 0.3943 0.9049 0.5203 0.076 Uiso 1 1 calc R
C33 C 0.40770(19) 0.51740(13) 0.19274(10) 0.0218(4) Uani 1 1 d .
C34 C 0.53099(19) 0.54422(14) 0.16762(11) 0.0250(4) Uani 1 1 d .
C35 C 0.6121(2) 0.49225(15) 0.10964(11) 0.0294(4) Uani 1 1 d .
H35 H 0.6949 0.5112 0.0943 0.035 Uiso 1 1 calc R
C36 C 0.5753(2) 0.41402(15) 0.07397(11) 0.0301(4) Uani 1 1 d .
C37 C 0.4548(2) 0.38712(14) 0.09856(11) 0.0293(4) Uani 1 1 d .
H37 H 0.4278 0.3336 0.0749 0.035 Uiso 1 1 calc R
C38 C 0.3721(2) 0.43587(14) 0.15667(10) 0.0255(4) Uani 1 1 d .
C39 C 0.5851(2) 0.62516(15) 0.20376(12) 0.0302(4) Uani 1 1 d .
H39A H 0.6609 0.5950 0.2345 0.045 Uiso 1 1 calc GR
H39B H 0.5126 0.6657 0.2351 0.045 Uiso 1 1 calc GR
H39C H 0.6171 0.6674 0.1653 0.045 Uiso 1 1 calc GR
C40 C 0.6620(3) 0.36045(17) 0.01018(13) 0.0397(5) Uani 1 1 d .
H40A H 0.6338 0.2978 0.0009 0.060 Uiso 1 1 calc GR
H40B H 0.7577 0.3463 0.0228 0.060 Uiso 1 1 calc GR
H40C H 0.6505 0.4026 -0.0345 0.060 Uiso 1 1 calc GR
C41 C 0.2435(2) 0.39957(16) 0.17778(12) 0.0316(4) Uani 1 1 d .
H41A H 0.2399 0.3414 0.1478 0.047 Uiso 1 1 calc GR
H41B H 0.1643 0.4528 0.1687 0.047 Uiso 1 1 calc GR
H41C H 0.2429 0.3809 0.2306 0.047 Uiso 1 1 calc GR
C42 C 0.2719(2) 0.51492(13) 0.32949(10) 0.0230(4) Uani 1 1 d .
C43 C 0.3763(2) 0.47530(13) 0.37828(10) 0.0263(4) Uani 1 1 d .
C44 C 0.3469(2) 0.42731(15) 0.44380(11) 0.0329(5) Uani 1 1 d .
H44 H 0.4182 0.4026 0.4762 0.040 Uiso 1 1 calc R
C45 C 0.2168(3) 0.41447(14) 0.46325(11) 0.0348(5) Uani 1 1 d .
C46 C 0.1148(2) 0.45174(15) 0.41536(12) 0.0323(5) Uani 1 1 d .
H46 H 0.0250 0.4434 0.4279 0.039 Uiso 1 1 calc R
C47 C 0.1394(2) 0.50136(14) 0.34898(11) 0.0265(4) Uani 1 1 d .
C48 C 0.5211(2) 0.48626(16) 0.36169(12) 0.0326(4) Uani 1 1 d .
H48A H 0.5772 0.4583 0.4030 0.049 Uiso 1 1 calc GR
H48B H 0.5232 0.5570 0.3554 0.049 Uiso 1 1 calc GR
H48C H 0.5569 0.4506 0.3159 0.049 Uiso 1 1 calc GR
C49 C 0.1902(3) 0.35802(18) 0.53360(13) 0.0493(7) Uani 1 1 d .
H49A H 0.2415 0.2890 0.5300 0.074 Uiso 1 1 calc GR
H49B H 0.0928 0.3585 0.5400 0.074 Uiso 1 1 calc GR
H49C H 0.2193 0.3899 0.5764 0.074 Uiso 1 1 calc GR
C50 C 0.0219(2) 0.53214(16) 0.29810(12) 0.0325(4) Uani 1 1 d .
H50A H -0.0029 0.4725 0.2786 0.049 Uiso 1 1 calc GR
H50B H 0.0491 0.5723 0.2567 0.049 Uiso 1 1 calc GR
H50C H -0.0565 0.5715 0.3261 0.049 Uiso 1 1 calc GR
C51 C -0.07613(18) 0.89730(14) 0.28175(12) 0.0282(4) Uani 1 1 d .
C52 C -0.0744(2) 1.00661(16) 0.26505(17) 0.0463(6) Uani 1 1 d .
H52A H -0.0462 1.0141 0.2127 0.069 Uiso 1 1 calc R
H52B H -0.1658 1.0474 0.2748 0.069 Uiso 1 1 calc R
H52C H -0.0103 1.0285 0.2968 0.069 Uiso 1 1 calc R
C53 C -0.1197(3) 0.8866(3) 0.36221(18) 0.0778(12) Uani 1 1 d .
H53A H -0.2078 0.9315 0.3728 0.117 Uiso 1 1 calc R
H53B H -0.1278 0.8176 0.3724 0.117 Uiso 1 1 calc R
H53C H -0.0518 0.9038 0.3939 0.117 Uiso 1 1 calc R
C54 C -0.1793(2) 0.8675(2) 0.2322(2) 0.0588(8) Uani 1 1 d .
H54A H -0.1506 0.8746 0.1799 0.088 Uiso 1 1 calc R
H54B H -0.1847 0.7981 0.2426 0.088 Uiso 1 1 calc R
H54C H -0.2688 0.9108 0.2422 0.088 Uiso 1 1 calc R
Fe Fe 0.26414(2) 0.82035(2) 0.28699(2) 0.01619(7) Uani 1 1 d .
B1 B 0.34573(19) 1.03900(15) 0.24070(11) 0.0184(4) Uani 1 1 d .
B2 B 0.3081(2) 0.57368(15) 0.25717(11) 0.0199(4) Uani 1 1 d .

loop_
_atom_site_aniso_label
_atom_site_aniso_U_11
_atom_site_aniso_U_22
_atom_site_aniso_U_33
_atom_site_aniso_U_23
_atom_site_aniso_U_13
_atom_site_aniso_U_12
C55 0.0544(17) 0.070(2) 0.075(2) 0.0256(16) -0.0057(16) -0.0172(16)
C56 0.089(3) 0.082(2) 0.061(2) 0.0152(18) -0.0115(19) -0.015(2)
C57 0.118(4) 0.079(3) 0.078(3) 0.000(2) -0.021(2) -0.023(2)
C1 0.0165(8) 0.0207(8) 0.0194(8) -0.0020(6) -0.0030(6) -0.0041(6)
C2 0.0145(8) 0.0223(8) 0.0225(8) -0.0027(7) -0.0036(6) -0.0030(6)
C3 0.0201(8) 0.0213(8) 0.0218(8) -0.0016(7) -0.0074(7) 0.0008(7)
C4 0.0241(9) 0.0228(9) 0.0169(8) -0.0005(7) -0.0045(7) -0.0008(7)
C5 0.0206(8) 0.0189(8) 0.0183(8) -0.0012(6) -0.0015(6) -0.0001(6)
C6 0.0192(8) 0.0209(8) 0.0193(8) 0.0015(6) -0.0020(6) -0.0059(7)
C7 0.0174(8) 0.0211(8) 0.0218(8) 0.0042(7) -0.0006(6) -0.0059(6)
C8 0.0155(8) 0.0220(8) 0.0248(9) 0.0051(7) -0.0031(6) -0.0047(7)
C9 0.0208(8) 0.0240(9) 0.0203(8) 0.0073(7) -0.0069(7) -0.0087(7)
C10 0.0219(8) 0.0240(9) 0.0167(8) 0.0013(7) -0.0015(6) -0.0091(7)
C11 0.0166(8) 0.0174(8) 0.0257(9) 0.0002(7) 0.0013(6) -0.0056(6)
C12 0.0181(8) 0.0179(8) 0.0300(9) 0.0034(7) -0.0006(7) -0.0062(7)
C13 0.0188(8) 0.0198(8) 0.0403(11) 0.0053(8) -0.0043(8) -0.0052(7)
C14 0.0168(8) 0.0195(9) 0.0526(13) -0.0036(8) 0.0032(8) -0.0051(7)
C15 0.0241(9) 0.0233(9) 0.0393(11) -0.0097(8) 0.0091(8) -0.0072(7)
C16 0.0226(9) 0.0211(8) 0.0295(10) -0.0037(7) 0.0025(7) -0.0070(7)
C17 0.0249(9) 0.0279(9) 0.0262(9) 0.0038(7) -0.0051(7) -0.0024(7)
C18 0.0204(10) 0.0313(11) 0.0763(18) -0.0117(11) 0.0025(10) -0.0009(8)
C19 0.0336(10) 0.0313(10) 0.0262(10) -0.0085(8) 0.0019(8) -0.0092(8)
C20 0.0158(8) 0.0201(8) 0.0200(8) 0.0023(6) -0.0039(6) -0.0020(6)
C21 0.0171(8) 0.0230(8) 0.0237(9) -0.0004(7) -0.0031(7) -0.0030(7)
C22 0.0184(8) 0.0269(9) 0.0289(9) 0.0023(7) -0.0043(7) -0.0085(7)
C23 0.0176(8) 0.0320(10) 0.0250(9) 0.0025(7) -0.0007(7) -0.0066(7)
C24 0.0202(8) 0.0246(9) 0.0216(9) -0.0001(7) 0.0006(7) -0.0023(7)
C25 0.0187(8) 0.0208(8) 0.0205(8) 0.0027(7) -0.0023(6) -0.0030(6)
C26 0.0247(9) 0.0308(10) 0.0327(10) -0.0081(8) 0.0000(8) -0.0108(8)
C27 0.0240(10) 0.0452(12) 0.0358(11) -0.0042(9) 0.0064(8) -0.0143(9)
C28 0.0271(9) 0.0246(9) 0.0212(9) -0.0016(7) 0.0022(7) -0.0084(7)
C29 0.0408(11) 0.0276(10) 0.0163(8) 0.0032(7) -0.0015(8) 0.0025(8)
C30 0.0686(18) 0.0612(17) 0.0316(12) 0.0150(12) 0.0237(12) 0.0209(14)
C31 0.0608(15) 0.0349(11) 0.0212(10) 0.0087(8) -0.0042(10) -0.0114(10)
C32 0.086(2) 0.0483(14) 0.0229(11) 0.0022(10) -0.0204(12) -0.0193(14)
C33 0.0264(9) 0.0177(8) 0.0200(8) 0.0015(6) 0.0012(7) -0.0022(7)
C34 0.0268(9) 0.0204(8) 0.0257(9) 0.0003(7) 0.0043(7) -0.0015(7)
C35 0.0300(10) 0.0263(9) 0.0289(10) 0.0010(8) 0.0078(8) -0.0015(8)
C36 0.0373(11) 0.0232(9) 0.0247(9) 0.0008(7) 0.0057(8) 0.0031(8)
C37 0.0433(12) 0.0201(9) 0.0241(9) -0.0020(7) -0.0003(8) -0.0055(8)
C38 0.0339(10) 0.0210(9) 0.0208(9) 0.0025(7) -0.0005(7) -0.0049(7)
C39 0.0254(9) 0.0266(10) 0.0379(11) -0.0047(8) 0.0063(8) -0.0055(8)
C40 0.0502(14) 0.0319(11) 0.0315(11) -0.0054(9) 0.0125(10) 0.0007(10)
C41 0.0396(11) 0.0304(10) 0.0272(10) -0.0056(8) 0.0029(8) -0.0136(9)
C42 0.0311(10) 0.0162(8) 0.0205(8) -0.0017(6) 0.0040(7) -0.0030(7)
C43 0.0353(10) 0.0170(8) 0.0228(9) -0.0009(7) 0.0027(8) 0.0022(7)
C44 0.0465(12) 0.0218(9) 0.0242(10) 0.0016(7) 0.0022(9) 0.0060(9)
C45 0.0554(14) 0.0186(9) 0.0252(10) 0.0016(7) 0.0124(9) 0.0007(9)
C46 0.0424(12) 0.0223(9) 0.0316(11) -0.0033(8) 0.0150(9) -0.0088(8)
C47 0.0344(10) 0.0186(8) 0.0259(9) -0.0029(7) 0.0062(8) -0.0058(7)
C48 0.0296(10) 0.0306(10) 0.0329(11) 0.0033(8) -0.0035(8) 0.0043(8)
C49 0.0751(18) 0.0316(12) 0.0323(12) 0.0092(9) 0.0208(12) 0.0029(12)
C50 0.0317(10) 0.0349(11) 0.0336(11) -0.0038(9) 0.0055(8) -0.0145(9)
C51 0.0155(8) 0.0250(9) 0.0422(11) 0.0101(8) -0.0005(8) -0.0009(7)
C52 0.0209(10) 0.0253(11) 0.091(2) 0.0035(11) -0.0050(11) 0.0002(8)
C53 0.0546(17) 0.084(2) 0.066(2) 0.0347(17) 0.0355(15) 0.0394(16)
C54 0.0222(11) 0.0450(14) 0.110(3) -0.0049(15) -0.0202(13) -0.0038(10)
Fe 0.01451(12) 0.01746(12) 0.01566(12) 0.00173(9) -0.00108(8) -0.00131(9)
B1 0.0173(9) 0.0206(9) 0.0183(9) -0.0027(7) -0.0032(7) -0.0051(7)
B2 0.0196(9) 0.0205(9) 0.0200(9) -0.0008(7) -0.0005(7) -0.0053(7)

loop_
_atom_type_symbol
_atom_type_description
_atom_type_scat_dispersion_real
_atom_type_scat_dispersion_imag
_atom_type_scat_source
C C 0.0033 0.0016 'International Tables Vol C Tables 4.2.6.8 and 6.1.1.4'
H H 0.0000 0.0000 'International Tables Vol C Tables 4.2.6.8 and 6.1.1.4'
B B 0.0013 0.0007 'International Tables Vol C Tables 4.2.6.8 and 6.1.1.4'
Fe Fe 0.3463 0.8444 'International Tables Vol C Tables 4.2.6.8 and 6.1.1.4'

loop_
_geom_angle_atom_site_label_1
_geom_angle_atom_site_label_2
_geom_angle_atom_site_label_3
_geom_angle
_geom_angle_site_symmetry_1
_geom_angle_site_symmetry_3
C55 C55 H55A 108.7 2_765 .
C55 C55 H55B 108.7 2_765 .
H55A C55 H55B 107.6 . .
C56 C55 C55 114.4(3) . 2_765
C56 C55 H55A 108.7 . .
C56 C55 H55B 108.7 . .
C55 C56 H56A 108.9 . .
C55 C56 H56B 108.9 . .
H56A C56 H56B 107.7 . .
C57 C56 C55 113.2(3) . .
C57 C56 H56A 108.9 . .
C57 C56 H56B 108.9 . .
C56 C57 H57A 109.5 . .
C56 C57 H57B 109.5 . .
C56 C57 H57C 109.5 . .
H57A C57 H57B 109.5 . .
H57A C57 H57C 109.5 . .
H57B C57 H57C 109.5 . .
C2 C1 C5 104.80(15) . .
C2 C1 Fe 68.96(10) . .
C2 C1 B1 127.50(16) . .
C5 C1 Fe 67.41(9) . .
C5 C1 B1 127.29(15) . .
B1 C1 Fe 133.07(12) . .
C1 C2 H2 125.3 . .
C1 C2 Fe 70.51(9) . .
C3 C2 C1 109.32(15) . .
C3 C2 H2 125.3 . .
C3 C2 Fe 70.26(10) . .
Fe C2 H2 125.5 . .
C2 C3 H3 125.4 . .
C2 C3 C4 109.22(15) . .
C2 C3 Fe 69.86(10) . .
C4 C3 H3 125.4 . .
C4 C3 Fe 71.02(10) . .
Fe C3 H3 125.3 . .
C3 C4 C29 124.61(16) . .
C3 C4 Fe 69.03(10) . .
C5 C4 C3 106.24(15) . .
C5 C4 C29 128.11(16) . .
C5 C4 Fe 67.40(10) . .
C29 C4 Fe 137.13(14) . .
C1 C5 H5 124.8 . .
C1 C5 Fe 71.46(10) . .
C4 C5 C1 110.32(15) . .
C4 C5 H5 124.8 . .
C4 C5 Fe 72.36(10) . .
Fe C5 H5 122.9 . .
C7 C6 Fe 67.37(10) . .
C7 C6 B2 126.45(15) . .
C10 C6 C7 104.82(15) . .
C10 C6 Fe 68.77(10) . .
C10 C6 B2 128.09(16) . .
B2 C6 Fe 134.61(12) . .
C6 C7 H7 124.8 . .
C6 C7 Fe 71.50(10) . .
C8 C7 C6 110.37(15) . .
C8 C7 H7 124.8 . .
C8 C7 Fe 72.19(10) . .
Fe C7 H7 123.1 . .
C7 C8 C9 106.06(15) . .
C7 C8 C51 127.49(16) . .
C7 C8 Fe 67.51(9) . .
C9 C8 C51 125.57(16) . .
C9 C8 Fe 68.87(10) . .
C51 C8 Fe 136.34(14) . .
C8 C9 H9 125.4 . .
C8 C9 Fe 71.08(10) . .
C10 C9 C8 109.24(15) . .
C10 C9 H9 125.4 . .
C10 C9 Fe 69.85(10) . .
Fe C9 H9 125.3 . .
C6 C10 H10 125.3 . .
C6 C10 Fe 70.80(10) . .
C9 C10 C6 109.40(15) . .
C9 C10 H10 125.3 . .
C9 C10 Fe 70.14(10) . .
Fe C10 H10 125.3 . .
C12 C11 B1 119.05(16) . .
C16 C11 C12 117.53(16) . .
C16 C11 B1 123.29(16) . .
C11 C12 C17 121.45(16) . .
C13 C12 C11 120.26(18) . .
C13 C12 C17 118.29(17) . .
C12 C13 H13 119.0 . .
C14 C13 C12 122.00(19) . .
C14 C13 H13 119.0 . .
C13 C14 C18 121.6(2) . .
C15 C14 C13 117.51(17) . .
C15 C14 C18 120.9(2) . .
C14 C15 H15 118.9 . .
C14 C15 C16 122.28(19) . .
C16 C15 H15 118.9 . .
C11 C16 C19 122.98(17) . .
C15 C16 C11 120.13(18) . .
C15 C16 C19 116.73(17) . .
C12 C17 H17A 109.5 . .
C12 C17 H17B 109.5 . .
C12 C17 H17C 109.5 . .
H17A C17 H17B 109.5 . .
H17A C17 H17C 109.5 . .
H17B C17 H17C 109.5 . .
C14 C18 H18A 109.5 . .
C14 C18 H18B 109.5 . .
C14 C18 H18C 109.5 . .
H18A C18 H18B 109.5 . .
H18A C18 H18C 109.5 . .
H18B C18 H18C 109.5 . .
C16 C19 H19A 109.5 . .
C16 C19 H19B 109.5 . .
C16 C19 H19C 109.5 . .
H19A C19 H19B 109.5 . .
H19A C19 H19C 109.5 . .
H19B C19 H19C 109.5 . .
C21 C20 B1 118.89(15) . .
C25 C20 C21 116.92(16) . .
C25 C20 B1 124.19(15) . .
C20 C21 C26 121.97(16) . .
C22 C21 C20 120.49(17) . .
C22 C21 C26 117.46(16) . .
C21 C22 H22 118.9 . .
C23 C22 C21 122.27(17) . .
C23 C22 H22 118.9 . .
C22 C23 C24 117.54(17) . .
C22 C23 C27 121.36(17) . .
C24 C23 C27 121.09(18) . .
C23 C24 H24 119.1 . .
C23 C24 C25 121.89(17) . .
C25 C24 H24 119.1 . .
C20 C25 C28 122.75(16) . .
C24 C25 C20 120.87(16) . .
C24 C25 C28 116.37(16) . .
C21 C26 H26A 109.5 . .
C21 C26 H26B 109.5 . .
C21 C26 H26C 109.5 . .
H26A C26 H26B 109.5 . .
H26A C26 H26C 109.5 . .
H26B C26 H26C 109.5 . .
C23 C27 H27A 109.5 . .
C23 C27 H27B 109.5 . .
C23 C27 H27C 109.5 . .
H27A C27 H27B 109.5 . .
H27A C27 H27C 109.5 . .
H27B C27 H27C 109.5 . .
C25 C28 H28A 109.5 . .
C25 C28 H28B 109.5 . .
C25 C28 H28C 109.5 . .
H28A C28 H28B 109.5 . .
H28A C28 H28C 109.5 . .
H28B C28 H28C 109.5 . .
C4 C29 C30 112.27(17) . .
C4 C29 C31 111.66(16) . .
C4 C29 C32 106.10(18) . .
C30 C29 C31 108.7(2) . .
C30 C29 C32 109.2(2) . .
C31 C29 C32 108.87(18) . .
C29 C30 H30A 109.5 . .
C29 C30 H30B 109.5 . .
C29 C30 H30C 109.5 . .
H30A C30 H30B 109.5 . .
H30A C30 H30C 109.5 . .
H30B C30 H30C 109.5 . .
C29 C31 H31A 109.5 . .
C29 C31 H31B 109.5 . .
C29 C31 H31C 109.5 . .
H31A C31 H31B 109.5 . .
H31A C31 H31C 109.5 . .
H31B C31 H31C 109.5 . .
C29 C32 H32A 109.5 . .
C29 C32 H32B 109.5 . .
C29 C32 H32C 109.5 . .
H32A C32 H32B 109.5 . .
H32A C32 H32C 109.5 . .
H32B C32 H32C 109.5 . .
C34 C33 C38 116.79(17) . .
C34 C33 B2 124.01(16) . .
C38 C33 B2 119.20(16) . .
C33 C34 C39 122.40(17) . .
C35 C34 C33 120.75(18) . .
C35 C34 C39 116.77(17) . .
C34 C35 H35 119.0 . .
C36 C35 C34 121.98(19) . .
C36 C35 H35 119.0 . .
C35 C36 C37 117.53(18) . .
C35 C36 C40 121.4(2) . .
C37 C36 C40 121.08(19) . .
C36 C37 H37 118.8 . .
C36 C37 C38 122.31(18) . .
C38 C37 H37 118.8 . .
C33 C38 C41 122.32(17) . .
C37 C38 C33 120.63(18) . .
C37 C38 C41 117.04(17) . .
C34 C39 H39A 109.5 . .
C34 C39 H39B 109.5 . .
C34 C39 H39C 109.5 . .
H39A C39 H39B 109.5 . .
H39A C39 H39C 109.5 . .
H39B C39 H39C 109.5 . .
C36 C40 H40A 109.5 . .
C36 C40 H40B 109.5 . .
C36 C40 H40C 109.5 . .
H40A C40 H40B 109.5 . .
H40A C40 H40C 109.5 . .
H40B C40 H40C 109.5 . .
C38 C41 H41A 109.5 . .
C38 C41 H41B 109.5 . .
C38 C41 H41C 109.5 . .
H41A C41 H41B 109.5 . .
H41A C41 H41C 109.5 . .
H41B C41 H41C 109.5 . .
C43 C42 B2 119.00(17) . .
C47 C42 C43 117.67(17) . .
C47 C42 B2 123.33(17) . .
C42 C43 C48 121.20(17) . .
C44 C43 C42 120.48(19) . .
C44 C43 C48 118.31(19) . .
C43 C44 H44 119.0 . .
C45 C44 C43 121.9(2) . .
C45 C44 H44 119.0 . .
C44 C45 C49 120.2(2) . .
C46 C45 C44 117.86(18) . .
C46 C45 C49 121.9(2) . .
C45 C46 H46 118.9 . .
C45 C46 C47 122.2(2) . .
C47 C46 H46 118.9 . .
C42 C47 C50 122.56(17) . .
C46 C47 C42 119.82(19) . .
C46 C47 C50 117.48(18) . .
C43 C48 H48A 109.5 . .
C43 C48 H48B 109.5 . .
C43 C48 H48C 109.5 . .
H48A C48 H48B 109.5 . .
H48A C48 H48C 109.5 . .
H48B C48 H48C 109.5 . .
C45 C49 H49A 109.5 . .
C45 C49 H49B 109.5 . .
C45 C49 H49C 109.5 . .
H49A C49 H49B 109.5 . .
H49A C49 H49C 109.5 . .
H49B C49 H49C 109.5 . .
C47 C50 H50A 109.5 . .
C47 C50 H50B 109.5 . .
C47 C50 H50C 109.5 . .
H50A C50 H50B 109.5 . .
H50A C50 H50C 109.5 . .
H50B C50 H50C 109.5 . .
C8 C51 C52 111.60(16) . .
C8 C51 C54 106.43(18) . .
C53 C51 C8 112.46(17) . .
C53 C51 C52 109.0(2) . .
C53 C51 C54 109.7(2) . .
C54 C51 C52 107.43(19) . .
C51 C52 H52A 109.5 . .
C51 C52 H52B 109.5 . .
C51 C52 H52C 109.5 . .
H52A C52 H52B 109.5 . .
H52A C52 H52C 109.5 . .
H52B C52 H52C 109.5 . .
C51 C53 H53A 109.5 . .
C51 C53 H53B 109.5 . .
C51 C53 H53C 109.5 . .
H53A C53 H53B 109.5 . .
H53A C53 H53C 109.5 . .
H53B C53 H53C 109.5 . .
C51 C54 H54A 109.5 . .
C51 C54 H54B 109.5 . .
C51 C54 H54C 109.5 . .
H54A C54 H54B 109.5 . .
H54A C54 H54C 109.5 . .
H54B C54 H54C 109.5 . .
C1 Fe C4 68.52(7) . .
C1 Fe C6 157.55(7) . .
C1 Fe C8 122.90(7) . .
C2 Fe C1 40.53(7) . .
C2 Fe C3 39.87(7) . .
C2 Fe C4 67.42(7) . .
C2 Fe C6 122.94(7) . .
C2 Fe C8 160.28(7) . .
C3 Fe C1 67.97(7) . .
C3 Fe C4 39.94(7) . .
C3 Fe C6 109.17(7) . .
C3 Fe C8 157.42(7) . .
C5 Fe C1 41.14(7) . .
C5 Fe C2 67.83(7) . .
C5 Fe C3 67.38(7) . .
C5 Fe C4 40.24(7) . .
C5 Fe C6 160.26(7) . .
C5 Fe C7 123.04(7) . .
C5 Fe C8 106.69(7) . .
C5 Fe C9 121.54(7) . .
C5 Fe C10 157.24(7) . .
C6 Fe C4 124.60(7) . .
C6 Fe C8 68.61(7) . .
C7 Fe C1 159.37(7) . .
C7 Fe C2 158.60(7) . .
C7 Fe C3 123.16(7) . .
C7 Fe C4 107.87(7) . .
C7 Fe C6 41.13(7) . .
C7 Fe C8 40.30(7) . .
C7 Fe C9 67.44(7) . .
C7 Fe C10 67.83(7) . .
C8 Fe C4 121.49(7) . .
C9 Fe C1 107.35(7) . .
C9 Fe C2 125.28(7) . .
C9 Fe C3 161.75(7) . .
C9 Fe C4 156.64(7) . .
C9 Fe C6 67.99(7) . .
C9 Fe C8 40.05(7) . .
C10 Fe C1 121.95(7) . .
C10 Fe C2 109.65(7) . .
C10 Fe C3 126.22(7) . .
C10 Fe C4 161.65(7) . .
C10 Fe C6 40.43(7) . .
C10 Fe C8 67.62(7) . .
C10 Fe C9 40.01(7) . .
C1 B1 C11 118.05(15) . .
C1 B1 C20 120.60(15) . .
C11 B1 C20 121.21(15) . .
C6 B2 C33 121.54(15) . .
C6 B2 C42 117.82(15) . .
C42 B2 C33 120.40(15) . .

loop_
_geom_bond_atom_site_label_1
_geom_bond_atom_site_label_2
_geom_bond_distance
_geom_bond_site_symmetry_2
C55 C55 1.505(7) 2_765
C55 H55A 0.9900 .
C55 H55B 0.9900 .
C55 C56 1.499(5) .
C56 H56A 0.9900 .
C56 H56B 0.9900 .
C56 C57 1.474(5) .
C57 H57A 0.9800 .
C57 H57B 0.9800 .
C57 H57C 0.9800 .
C1 C2 1.442(2) .
C1 C5 1.452(2) .
C1 Fe 2.0924(17) .
C1 B1 1.555(3) .
C2 H2 0.9500 .
C2 C3 1.415(3) .
C2 Fe 2.0716(17) .
C3 H3 0.9500 .
C3 C4 1.428(2) .
C3 Fe 2.0768(17) .
C4 C5 1.426(2) .
C4 C29 1.524(3) .
C4 Fe 2.1031(17) .
C5 H5 0.9500 .
C5 Fe 2.0375(17) .
C6 C7 1.453(2) .
C6 C10 1.438(2) .
C6 Fe 2.0946(17) .
C6 B2 1.552(3) .
C7 H7 0.9500 .
C7 C8 1.427(2) .
C7 Fe 2.0387(17) .
C8 C9 1.429(2) .
C8 C51 1.523(2) .
C8 Fe 2.1006(17) .
C9 H9 0.9500 .
C9 C10 1.416(3) .
C9 Fe 2.0714(17) .
C10 H10 0.9500 .
C10 Fe 2.0675(17) .
C11 C12 1.418(3) .
C11 C16 1.413(3) .
C11 B1 1.586(3) .
C12 C13 1.394(3) .
C12 C17 1.508(3) .
C13 H13 0.9500 .
C13 C14 1.392(3) .
C14 C15 1.386(3) .
C14 C18 1.507(3) .
C15 H15 0.9500 .
C15 C16 1.396(3) .
C16 C19 1.517(3) .
C17 H17A 0.9800 .
C17 H17B 0.9800 .
C17 H17C 0.9800 .
C18 H18A 0.9800 .
C18 H18B 0.9800 .
C18 H18C 0.9800 .
C19 H19A 0.9800 .
C19 H19B 0.9800 .
C19 H19C 0.9800 .
C20 C21 1.422(2) .
C20 C25 1.414(2) .
C20 B1 1.594(3) .
C21 C22 1.392(3) .
C21 C26 1.512(3) .
C22 H22 0.9500 .
C22 C23 1.387(3) .
C23 C24 1.391(3) .
C23 C27 1.509(3) .
C24 H24 0.9500 .
C24 C25 1.395(2) .
C25 C28 1.510(2) .
C26 H26A 0.9800 .
C26 H26B 0.9800 .
C26 H26C 0.9800 .
C27 H27A 0.9800 .
C27 H27B 0.9800 .
C27 H27C 0.9800 .
C28 H28A 0.9800 .
C28 H28B 0.9800 .
C28 H28C 0.9800 .
C29 C30 1.526(3) .
C29 C31 1.531(3) .
C29 C32 1.534(3) .
C30 H30A 0.9800 .
C30 H30B 0.9800 .
C30 H30C 0.9800 .
C31 H31A 0.9800 .
C31 H31B 0.9800 .
C31 H31C 0.9800 .
C32 H32A 0.9800 .
C32 H32B 0.9800 .
C32 H32C 0.9800 .
C33 C34 1.417(3) .
C33 C38 1.422(3) .
C33 B2 1.594(3) .
C34 C35 1.402(3) .
C34 C39 1.507(3) .
C35 H35 0.9500 .
C35 C36 1.386(3) .
C36 C37 1.389(3) .
C36 C40 1.511(3) .
C37 H37 0.9500 .
C37 C38 1.393(3) .
C38 C41 1.510(3) .
C39 H39A 0.9800 .
C39 H39B 0.9800 .
C39 H39C 0.9800 .
C40 H40A 0.9800 .
C40 H40B 0.9800 .
C40 H40C 0.9800 .
C41 H41A 0.9800 .
C41 H41B 0.9800 .
C41 H41C 0.9800 .
C42 C43 1.417(3) .
C42 C47 1.410(3) .
C42 B2 1.586(3) .
C43 C44 1.390(3) .
C43 C48 1.510(3) .
C44 H44 0.9500 .
C44 C45 1.385(3) .
C45 C46 1.383(3) .
C45 C49 1.514(3) .
C46 H46 0.9500 .
C46 C47 1.402(3) .
C47 C50 1.518(3) .
C48 H48A 0.9800 .
C48 H48B 0.9800 .
C48 H48C 0.9800 .
C49 H49A 0.9800 .
C49 H49B 0.9800 .
C49 H49C 0.9800 .
C50 H50A 0.9800 .
C50 H50B 0.9800 .
C50 H50C 0.9800 .
C51 C52 1.528(3) .
C51 C53 1.506(3) .
C51 C54 1.526(3) .
C52 H52A 0.9800 .
C52 H52B 0.9800 .
C52 H52C 0.9800 .
C53 H53A 0.9800 .
C53 H53B 0.9800 .
C53 H53C 0.9800 .
C54 H54A 0.9800 .
C54 H54B 0.9800 .
C54 H54C 0.9800 .

loop_
_geom_torsion_atom_site_label_1
_geom_torsion_atom_site_label_2
_geom_torsion_atom_site_label_3
_geom_torsion_atom_site_label_4
_geom_torsion
_geom_torsion_site_symmetry_1
C55 C55 C56 C57 -177.2(4) 2_765
C1 C2 C3 C4 -0.5(2) .
C1 C2 C3 Fe 59.91(12) .
C2 C1 C5 C4 3.09(19) .
C2 C1 C5 Fe -59.19(11) .
C2 C1 B1 C11 176.05(16) .
C2 C1 B1 C20 -8.2(3) .
C2 C3 C4 C5 2.3(2) .
C2 C3 C4 C29 -166.79(17) .
C2 C3 C4 Fe 59.65(12) .
C3 C4 C5 C1 -3.4(2) .
C3 C4 C5 Fe 58.34(12) .
C3 C4 C29 C30 -173.7(2) .
C3 C4 C29 C31 -51.3(3) .
C3 C4 C29 C32 67.2(2) .
C5 C1 C2 C3 -1.58(19) .
C5 C1 C2 Fe 58.17(11) .
C5 C1 B1 C11 -12.5(3) .
C5 C1 B1 C20 163.26(16) .
C5 C4 C29 C30 19.6(3) .
C5 C4 C29 C31 142.0(2) .
C5 C4 C29 C32 -99.5(2) .
C6 C7 C8 C9 -3.3(2) .
C6 C7 C8 C51 166.34(18) .
C6 C7 C8 Fe -61.65(12) .
C7 C6 C10 C9 -1.73(19) .
C7 C6 C10 Fe 58.01(11) .
C7 C6 B2 C33 165.10(17) .
C7 C6 B2 C42 -9.4(3) .
C7 C8 C9 C10 2.2(2) .
C7 C8 C9 Fe -57.46(12) .
C7 C8 C51 C52 150.9(2) .
C7 C8 C51 C53 28.0(3) .
C7 C8 C51 C54 -92.2(2) .
C8 C9 C10 C6 -0.3(2) .
C8 C9 C10 Fe -60.40(12) .
C9 C8 C51 C52 -41.3(3) .
C9 C8 C51 C53 -164.3(2) .
C9 C8 C51 C54 75.6(2) .
C10 C6 C7 C8 3.14(19) .
C10 C6 C7 Fe -58.93(11) .
C10 C6 B2 C33 -4.4(3) .
C10 C6 B2 C42 -178.82(17) .
C11 C12 C13 C14 0.9(3) .
C12 C11 C16 C15 5.2(3) .
C12 C11 C16 C19 -170.09(16) .
C12 C11 B1 C1 -121.92(17) .
C12 C11 B1 C20 62.4(2) .
C12 C13 C14 C15 3.4(3) .
C12 C13 C14 C18 -175.46(18) .
C13 C14 C15 C16 -3.3(3) .
C14 C15 C16 C11 -1.0(3) .
C14 C15 C16 C19 174.58(18) .
C16 C11 C12 C13 -5.2(2) .
C16 C11 C12 C17 175.82(16) .
C16 C11 B1 C1 53.7(2) .
C16 C11 B1 C20 -121.99(19) .
C17 C12 C13 C14 179.94(17) .
C18 C14 C15 C16 175.53(18) .
C20 C21 C22 C23 0.5(3) .
C21 C20 C25 C24 1.0(2) .
C21 C20 C25 C28 -177.70(16) .
C21 C20 B1 C1 -116.72(18) .
C21 C20 B1 C11 58.9(2) .
C21 C22 C23 C24 1.0(3) .
C21 C22 C23 C27 -177.92(18) .
C22 C23 C24 C25 -1.5(3) .
C23 C24 C25 C20 0.5(3) .
C23 C24 C25 C28 179.30(17) .
C25 C20 C21 C22 -1.5(2) .
C25 C20 C21 C26 -178.25(16) .
C25 C20 B1 C1 62.7(2) .
C25 C20 B1 C11 -121.71(19) .
C26 C21 C22 C23 177.41(18) .
C27 C23 C24 C25 177.41(18) .
C29 C4 C5 C1 165.23(18) .
C29 C4 C5 Fe -133.0(2) .
C33 C34 C35 C36 0.8(3) .
C34 C33 C38 C37 -1.2(3) .
C34 C33 C38 C41 -179.88(17) .
C34 C33 B2 C6 64.4(2) .
C34 C33 B2 C42 -121.3(2) .
C34 C35 C36 C37 -1.1(3) .
C34 C35 C36 C40 178.35(19) .
C35 C36 C37 C38 0.1(3) .
C36 C37 C38 C33 1.1(3) .
C36 C37 C38 C41 179.76(19) .
C38 C33 C34 C35 0.3(3) .
C38 C33 C34 C39 -176.36(17) .
C38 C33 B2 C6 -114.73(19) .
C38 C33 B2 C42 59.6(2) .
C39 C34 C35 C36 177.70(19) .
C40 C36 C37 C38 -179.29(19) .
C42 C43 C44 C45 1.3(3) .
C43 C42 C47 C46 1.2(3) .
C43 C42 C47 C50 -174.43(17) .
C43 C42 B2 C6 -119.89(18) .
C43 C42 B2 C33 65.6(2) .
C43 C44 C45 C46 -0.4(3) .
C43 C44 C45 C49 177.48(19) .
C44 C45 C46 C47 -0.1(3) .
C45 C46 C47 C42 -0.3(3) .
C45 C46 C47 C50 175.52(18) .
C47 C42 C43 C44 -1.7(3) .
C47 C42 C43 C48 179.91(17) .
C47 C42 B2 C6 58.8(2) .
C47 C42 B2 C33 -115.7(2) .
C48 C43 C44 C45 179.80(19) .
C49 C45 C46 C47 -177.97(19) .
C51 C8 C9 C10 -167.73(17) .
C51 C8 C9 Fe 132.62(18) .
Fe C1 C2 C3 -59.75(12) .
Fe C1 C5 C4 62.28(12) .
Fe C1 B1 C11 80.4(2) .
Fe C1 B1 C20 -103.83(18) .
Fe C2 C3 C4 -60.36(12) .
Fe C3 C4 C5 -57.30(12) .
Fe C3 C4 C29 133.56(19) .
Fe C4 C5 C1 -61.73(12) .
Fe C4 C29 C30 -77.7(3) .
Fe C4 C29 C31 44.7(3) .
Fe C4 C29 C32 163.18(17) .
Fe C6 C7 C8 62.07(12) .
Fe C6 C10 C9 -59.74(12) .
Fe C6 B2 C33 -101.7(2) .
Fe C6 B2 C42 83.9(2) .
Fe C7 C8 C9 58.32(12) .
Fe C7 C8 C51 -132.01(19) .
Fe C8 C9 C10 59.64(12) .
Fe C8 C51 C52 54.8(3) .
Fe C8 C51 C53 -68.1(3) .
Fe C8 C51 C54 171.73(18) .
Fe C9 C10 C6 60.14(12) .
B1 C1 C2 C3 171.41(16) .
B1 C1 C2 Fe -128.84(17) .
B1 C1 C5 C4 -169.92(16) .
B1 C1 C5 Fe 127.80(17) .
B1 C11 C12 C13 170.73(16) .
B1 C11 C12 C17 -8.3(2) .
B1 C11 C16 C15 -170.48(16) .
B1 C11 C16 C19 14.2(3) .
B1 C20 C21 C22 177.97(16) .
B1 C20 C21 C26 1.2(2) .
B1 C20 C25 C24 -178.43(16) .
B1 C20 C25 C28 2.9(3) .
B2 C6 C7 C8 -168.29(16) .
B2 C6 C7 Fe 129.64(17) .
B2 C6 C10 C9 169.51(17) .
B2 C6 C10 Fe -130.75(18) .
B2 C33 C34 C35 -178.81(18) .
B2 C33 C34 C39 4.5(3) .
B2 C33 C38 C37 177.95(17) .
B2 C33 C38 C41 -0.7(3) .
B2 C42 C43 C44 177.11(17) .
B2 C42 C43 C48 -1.3(3) .
B2 C42 C47 C46 -177.57(17) .
B2 C42 C47 C50 6.8(3) .
